data_4026500
loop_
_publ_author_name
'Patrick G. McGarraugh'
'Joshua H. Jones'
'Stacey E. Brenner-Moyer'

_publ_section_title
;
 A General Organocatalyzed Michael-Michael Cascade Reaction Generates
 Functionalized Cyclohexenes
;
_journal_name_full 'Journal of Organic Chemistry'
_journal_page_first 6309
_journal_page_last 6319
_journal_paper_doi 10.1021/jo201140a
_journal_volume 76
_journal_year 2011
_chemical_absolute_configuration ad
_chemical_formula_moiety 'Br2 O4 C22 H20'
_chemical_formula_sum 'C22 H20 Br2 O4'
_chemical_formula_weight 508.21
_space_group_IT_number 19
_symmetry_cell_setting orthorhombic
_symmetry_Int_Tables_number 19
_symmetry_space_group_name_Hall 'P 2ac 2ab'
_symmetry_space_group_name_H-M 'P 21 21 21'
_atom_sites_solution_hydrogens geom
_atom_sites_solution_primary direct
_atom_sites_solution_secondary difmap
_cell_angle_alpha 90.0000
_cell_angle_beta 90.0000
_cell_angle_gamma 90.0000
_cell_formula_units_Z 4
_cell_length_a 8.0950(9)
_cell_length_b 12.6448(14)
_cell_length_c 20.093(3)
_cell_measurement_reflns_used 11656
_cell_measurement_temperature 223
_cell_measurement_theta_max 27.80
_cell_measurement_theta_min 3.15
_cell_volume 2056.7(4)
_computing_cell_refinement PROCESS-AUTO
_computing_data_collection PROCESS-AUTO
_computing_data_reduction CrystalClear
_computing_molecular_graphics 'CrystalStructure 4.0'
_computing_publication_material 'CrystalStructure 4.0 (Rigaku, 2010)'
_computing_structure_refinement 'SHELXL97 (Sheldrick, 1997)'
_computing_structure_solution 'SIR2004 (Burla, et al., 2005)'
_diffrn_ambient_temperature 223
_diffrn_detector_area_resol_mean 6.849
_diffrn_measured_fraction_theta_full 0.990
_diffrn_measured_fraction_theta_max 0.990
_diffrn_measurement_device_type 'Rigaku Mercury275R CCD (SCX mini)'
_diffrn_measurement_method \w
_diffrn_radiation_type 'Mo K\a'
_diffrn_radiation_wavelength 0.71075
_diffrn_reflns_av_R_equivalents 0.0642
_diffrn_reflns_limit_h_max 8
_diffrn_reflns_limit_h_min -10
_diffrn_reflns_limit_k_max 16
_diffrn_reflns_limit_k_min -16
_diffrn_reflns_limit_l_max 26
_diffrn_reflns_limit_l_min -25
_diffrn_reflns_number 14377
_diffrn_reflns_theta_full 27.48
_diffrn_reflns_theta_max 27.48
_diffrn_standards_number 0
_exptl_absorpt_coefficient_mu 3.978
_exptl_absorpt_correction_T_max 0.672
_exptl_absorpt_correction_T_min 0.436
_exptl_absorpt_correction_type multi-scan
_exptl_absorpt_process_details 'Jacobson, R. (1998) Private communication'
_exptl_crystal_colour colorless
_exptl_crystal_density_diffrn 1.641
_exptl_crystal_description block
_exptl_crystal_F_000 1016.00
_exptl_crystal_size_max 0.20
_exptl_crystal_size_mid 0.15
_exptl_crystal_size_min 0.10
_refine_diff_density_max 0.510
_refine_diff_density_min -0.350
_refine_ls_abs_structure_details 'Flack, H. D. (1983), Acta Cryst. A39, 876-881.  2003 Friedel Pairs'
_refine_ls_abs_structure_Flack 0.008(12)
_refine_ls_extinction_method none
_refine_ls_goodness_of_fit_ref 0.993
_refine_ls_hydrogen_treatment mixed
_refine_ls_number_parameters 257
_refine_ls_number_reflns 4679
_refine_ls_number_restraints 0
_refine_ls_R_factor_gt 0.0506
_refine_ls_shift/su_max 0.000
_refine_ls_structure_factor_coef Fsqd
_refine_ls_weighting_details 'w = 1/[\s^2^(Fo^2^)+(0.0443P)^2^+0.0000P] where P=(Fo^2^+2Fc^2^)/3'
_refine_ls_weighting_scheme calc
_refine_ls_wR_factor_ref 0.1127
_reflns_number_gt 2835
_reflns_number_total 4679
_reflns_threshold_expression F^2^>2.0\s(F^2^)
_cod_data_source_file jo201140a_si_002.cif
_cod_data_source_block '_jj01'
_cod_original_formula_sum 'Br2 O4 C22 H20'
_cod_database_code 4026500

loop_
_symmetry_equiv_pos_site_id
_symmetry_equiv_pos_as_xyz
1 +X,+Y,+Z
2 1/2+X,1/2-Y,-Z
3 -X,1/2+Y,1/2-Z
4 1/2-X,-Y,1/2+Z

loop_
_atom_site_label
_atom_site_type_symbol
_atom_site_fract_x
_atom_site_fract_y
_atom_site_fract_z
_atom_site_U_iso_or_equiv
_atom_site_adp_type
_atom_site_occupancy
_atom_site_symmetry_multiplicity
_atom_site_calc_flag
_atom_site_refinement_flags
Br(1) Br -0.37196(8) -0.05967(5) 0.66011(3) 0.0710(2) Uani 1.00 4 d .
Br(2) Br 0.15372(10) 0.82153(4) 0.59623(4) 0.0923(3) Uani 1.00 4 d .
O(1) O 0.4597(5) 0.1676(3) 0.52430(17) 0.0559(9) Uani 1.00 4 d .
O(2) O 0.6110(6) 0.2785(4) 0.7427(2) 0.0637(11) Uani 1.00 4 d .
O(3) O 0.7800(4) 0.4187(3) 0.6824(2) 0.0668(11) Uani 1.00 4 d .
O(4) O 0.6971(4) 0.4637(3) 0.58048(19) 0.0581(9) Uani 1.00 4 d .
C(1) C 0.0776(7) 0.0795(4) 0.6953(3) 0.0536(14) Uani 1.00 4 d .
C(2) C -0.0536(7) 0.0110(4) 0.6962(3) 0.0568(15) Uani 1.00 4 d .
C(3) C -0.1922(6) 0.0353(4) 0.6595(3) 0.0477(12) Uani 1.00 4 d .
C(4) C -0.1992(6) 0.1247(4) 0.6240(3) 0.0491(13) Uani 1.00 4 d .
C(5) C -0.0690(6) 0.1929(4) 0.6237(3) 0.0474(13) Uani 1.00 4 d .
C(6) C 0.0737(5) 0.1725(4) 0.6594(2) 0.0386(10) Uani 1.00 4 d .
C(7) C 0.2135(6) 0.2494(4) 0.6584(2) 0.0425(11) Uani 1.00 4 d .
C(8) C 0.2741(5) 0.2756(4) 0.5875(2) 0.0366(10) Uani 1.00 4 d .
C(9) C 0.3362(7) 0.1766(4) 0.5538(2) 0.0476(13) Uani 1.00 4 d .
C(10) C 0.4037(5) 0.3628(3) 0.5857(2) 0.0389(11) Uani 1.00 4 d .
C(11) C 0.5310(6) 0.3507(4) 0.6401(2) 0.0415(12) Uani 1.00 4 d .
C(12) C 0.5057(6) 0.2878(4) 0.6926(3) 0.0506(13) Uani 1.00 4 d .
C(13) C 0.3596(7) 0.2182(4) 0.7008(2) 0.0495(12) Uani 1.00 4 d .
C(14) C 0.3308(5) 0.4735(4) 0.5884(2) 0.0416(11) Uani 1.00 4 d .
C(15) C 0.3030(7) 0.5291(4) 0.5314(3) 0.0555(15) Uani 1.00 4 d .
C(16) C 0.2463(8) 0.6313(4) 0.5332(3) 0.0633(16) Uani 1.00 4 d .
C(17) C 0.2188(7) 0.6784(4) 0.5925(3) 0.0544(13) Uani 1.00 4 d .
C(18) C 0.2370(6) 0.6246(4) 0.6498(3) 0.0536(14) Uani 1.00 4 d .
C(19) C 0.2936(6) 0.5226(4) 0.6482(2) 0.0475(13) Uani 1.00 4 d .
C(20) C 0.6782(6) 0.4123(4) 0.6375(3) 0.0508(14) Uani 1.00 4 d .
C(21) C 0.8254(6) 0.5425(5) 0.5766(3) 0.0744(17) Uani 1.00 4 d .
C(22) C 0.7597(10) 0.6433(5) 0.6031(4) 0.096(2) Uani 1.00 4 d .
H(1) H 0.1729 0.0627 0.7199 0.064 Uiso 1.00 4 calc R
H(2) H -0.0490 -0.0515 0.7214 0.068 Uiso 1.00 4 calc R
H(4) H -0.2944 0.1405 0.5992 0.059 Uiso 1.00 4 calc R
H(5) H -0.0763 0.2555 0.5986 0.057 Uiso 1.00 4 calc R
H(7) H 0.1704 0.3162 0.6773 0.051 Uiso 1.00 4 calc R
H(8) H 0.1774 0.3009 0.5619 0.044 Uiso 1.00 4 calc R
H(9) H 0.2689 0.1163 0.5569 0.057 Uiso 1.00 4 calc R
H(10) H 0.4627 0.3564 0.5427 0.047 Uiso 1.00 4 calc R
H(13A) H 0.3260 0.2191 0.7477 0.059 Uiso 1.00 4 calc R
H(13B) H 0.3914 0.1455 0.6897 0.059 Uiso 1.00 4 calc R
H(15) H 0.3230 0.4968 0.4901 0.067 Uiso 1.00 4 calc R
H(16) H 0.2267 0.6683 0.4934 0.076 Uiso 1.00 4 calc R
H(18) H 0.2110 0.6567 0.6906 0.064 Uiso 1.00 4 calc R
H(19) H 0.3074 0.4853 0.6883 0.057 Uiso 1.00 4 calc R
H(21A) H 0.8603 0.5519 0.5303 0.089 Uiso 1.00 4 calc R
H(21B) H 0.9214 0.5201 0.6028 0.089 Uiso 1.00 4 calc R
H(22A) H 0.7225 0.6329 0.6485 0.115 Uiso 1.00 4 calc R
H(22B) H 0.6677 0.6665 0.5758 0.115 Uiso 1.00 4 calc R
H(22C) H 0.8459 0.6966 0.6023 0.115 Uiso 1.00 4 calc R
H(2o) H 0.687(12) 0.294(8) 0.728(5) 0.17(5) Uiso 1.00 4 d .

loop_
_atom_site_aniso_label
_atom_site_aniso_U_11
_atom_site_aniso_U_22
_atom_site_aniso_U_33
_atom_site_aniso_U_12
_atom_site_aniso_U_13
_atom_site_aniso_U_23
Br(1) 0.0732(4) 0.0609(4) 0.0787(4) -0.0202(3) 0.0148(3) -0.0020(3)
Br(2) 0.1120(6) 0.0389(3) 0.1259(6) 0.0127(4) -0.0108(5) -0.0017(4)
O(1) 0.056(2) 0.056(2) 0.056(2) -0.0035(18) 0.0146(19) -0.0110(18)
O(2) 0.065(3) 0.071(3) 0.055(2) 0.017(2) -0.025(2) 0.0015(20)
O(3) 0.056(2) 0.059(2) 0.085(3) -0.0002(18) -0.029(2) -0.007(2)
O(4) 0.049(2) 0.056(2) 0.069(3) -0.0086(17) -0.0019(18) -0.007(2)
C(1) 0.058(4) 0.049(3) 0.054(3) 0.002(2) -0.002(2) 0.004(3)
C(2) 0.070(4) 0.041(3) 0.060(4) -0.003(3) 0.012(3) 0.012(3)
C(3) 0.059(3) 0.036(3) 0.048(3) -0.003(2) 0.016(3) -0.005(3)
C(4) 0.043(3) 0.056(3) 0.049(3) 0.005(2) 0.003(2) -0.001(3)
C(5) 0.052(3) 0.039(3) 0.052(3) 0.007(2) 0.008(2) 0.006(2)
C(6) 0.043(3) 0.043(3) 0.030(2) 0.004(2) 0.002(2) -0.002(2)
C(7) 0.051(3) 0.040(3) 0.037(3) 0.008(2) -0.004(2) -0.002(2)
C(8) 0.036(3) 0.041(3) 0.033(3) 0.001(2) -0.001(2) 0.004(2)
C(9) 0.063(4) 0.040(3) 0.040(3) -0.009(3) -0.007(3) -0.004(2)
C(10) 0.041(3) 0.041(3) 0.034(2) 0.0028(20) -0.004(2) -0.004(2)
C(11) 0.036(3) 0.042(3) 0.046(3) 0.004(2) -0.007(2) -0.007(2)
C(12) 0.042(3) 0.050(3) 0.060(4) 0.008(2) -0.010(3) -0.009(3)
C(13) 0.063(3) 0.052(3) 0.033(3) 0.008(3) -0.008(3) 0.003(2)
C(14) 0.043(3) 0.040(2) 0.042(3) -0.007(2) -0.003(2) -0.003(2)
C(15) 0.082(4) 0.045(3) 0.039(3) 0.004(3) -0.004(3) -0.001(2)
C(16) 0.092(4) 0.045(3) 0.053(4) 0.006(3) -0.012(3) 0.012(3)
C(17) 0.069(4) 0.031(3) 0.063(4) -0.001(2) -0.005(3) 0.004(3)
C(18) 0.057(3) 0.046(3) 0.058(4) 0.001(2) -0.004(3) -0.017(3)
C(19) 0.060(3) 0.047(3) 0.035(3) 0.004(2) -0.009(2) -0.001(2)
C(20) 0.048(3) 0.044(3) 0.061(4) 0.010(2) -0.016(3) -0.012(3)
C(21) 0.049(4) 0.073(4) 0.101(5) -0.021(3) 0.000(3) -0.008(4)
C(22) 0.133(7) 0.055(4) 0.101(6) -0.021(4) -0.002(5) -0.001(4)

loop_
_atom_type_symbol
_atom_type_description
_atom_type_scat_dispersion_real
_atom_type_scat_dispersion_imag
_atom_type_scat_source
Br Br -0.290 2.459
;
International Tables for Crystallography
(1992, Vol. C, Tables 4.2.6.8 and 6.1.1.4)
;
O O 0.011 0.006
;
International Tables for Crystallography
(1992, Vol. C, Tables 4.2.6.8 and 6.1.1.4)
;
C C 0.003 0.002
;
International Tables for Crystallography
(1992, Vol. C, Tables 4.2.6.8 and 6.1.1.4)
;
H H 0.000 0.000
;
International Tables for Crystallography
(1992, Vol. C, Table 6.1.1.4)
;

loop_
_geom_angle_atom_site_label_1
_geom_angle_atom_site_label_2
_geom_angle_atom_site_label_3
_geom_angle
_geom_angle_publ_flag
C(20) O(4) C(21) 117.9(4) yes
C(2) C(1) C(6) 121.8(5) yes
C(1) C(2) C(3) 118.9(5) yes
Br(1) C(3) C(2) 118.9(4) yes
Br(1) C(3) C(4) 120.6(4) yes
C(2) C(3) C(4) 120.6(5) yes
C(3) C(4) C(5) 120.3(5) yes
C(4) C(5) C(6) 121.7(5) yes
C(1) C(6) C(5) 116.7(4) yes
C(1) C(6) C(7) 123.0(4) yes
C(5) C(6) C(7) 120.3(4) yes
C(6) C(7) C(8) 113.2(4) yes
C(6) C(7) C(13) 114.5(4) yes
C(8) C(7) C(13) 109.2(4) yes
C(7) C(8) C(9) 110.0(4) yes
C(7) C(8) C(10) 113.4(4) yes
C(9) C(8) C(10) 111.1(4) yes
O(1) C(9) C(8) 126.5(5) yes
C(8) C(10) C(11) 112.3(4) yes
C(8) C(10) C(14) 113.5(4) yes
C(11) C(10) C(14) 109.4(4) yes
C(10) C(11) C(12) 121.8(4) yes
C(10) C(11) C(20) 119.2(4) yes
C(12) C(11) C(20) 118.9(5) yes
O(2) C(12) C(11) 123.7(5) yes
O(2) C(12) C(13) 112.0(5) yes
C(11) C(12) C(13) 124.3(5) yes
C(7) C(13) C(12) 113.9(4) yes
C(10) C(14) C(15) 120.7(4) yes
C(10) C(14) C(19) 121.9(4) yes
C(15) C(14) C(19) 117.4(4) yes
C(14) C(15) C(16) 121.4(5) yes
C(15) C(16) C(17) 119.5(5) yes
Br(2) C(17) C(16) 120.2(4) yes
Br(2) C(17) C(18) 118.9(4) yes
C(16) C(17) C(18) 120.9(5) yes
C(17) C(18) C(19) 119.6(5) yes
C(14) C(19) C(18) 121.0(5) yes
O(3) C(20) O(4) 121.7(5) yes
O(3) C(20) C(11) 124.9(5) yes
O(4) C(20) C(11) 113.3(4) yes
O(4) C(21) C(22) 108.5(5) yes
C(12) O(2) H(2o) 103(8) yes
C(2) C(1) H(1) 119.090 yes
C(6) C(1) H(1) 119.090 yes
C(1) C(2) H(2) 120.538 yes
C(3) C(2) H(2) 120.544 yes
C(3) C(4) H(4) 119.841 yes
C(5) C(4) H(4) 119.838 yes
C(4) C(5) H(5) 119.147 yes
C(6) C(5) H(5) 119.156 yes
C(6) C(7) H(7) 106.439 yes
C(8) C(7) H(7) 106.436 yes
C(13) C(7) H(7) 106.443 yes
C(7) C(8) H(8) 107.364 yes
C(9) C(8) H(8) 107.352 yes
C(10) C(8) H(8) 107.353 yes
O(1) C(9) H(9) 116.760 yes
C(8) C(9) H(9) 116.778 yes
C(8) C(10) H(10) 107.116 yes
C(11) C(10) H(10) 107.112 yes
C(14) C(10) H(10) 107.113 yes
C(7) C(13) H(13A) 108.771 yes
C(7) C(13) H(13B) 108.778 yes
C(12) C(13) H(13A) 108.771 yes
C(12) C(13) H(13B) 108.774 yes
H(13A) C(13) H(13B) 107.658 yes
C(14) C(15) H(15) 119.310 yes
C(16) C(15) H(15) 119.293 yes
C(15) C(16) H(16) 120.254 yes
C(17) C(16) H(16) 120.251 yes
C(17) C(18) H(18) 120.193 yes
C(19) C(18) H(18) 120.190 yes
C(14) C(19) H(19) 119.511 yes
C(18) C(19) H(19) 119.497 yes
O(4) C(21) H(21A) 109.995 yes
O(4) C(21) H(21B) 109.997 yes
C(22) C(21) H(21A) 109.995 yes
C(22) C(21) H(21B) 109.992 yes
H(21A) C(21) H(21B) 108.372 yes
C(21) C(22) H(22A) 109.475 yes
C(21) C(22) H(22B) 109.466 yes
C(21) C(22) H(22C) 109.471 yes
H(22A) C(22) H(22B) 109.472 yes
H(22A) C(22) H(22C) 109.474 yes
H(22B) C(22) H(22C) 109.469 yes

loop_
_geom_bond_atom_site_label_1
_geom_bond_atom_site_label_2
_geom_bond_distance
_geom_bond_publ_flag
Br(1) C(3) 1.887(5) yes
Br(2) C(17) 1.886(5) yes
O(1) C(9) 1.168(7) yes
O(2) C(12) 1.325(7) yes
O(3) C(20) 1.224(7) yes
O(4) C(20) 1.326(7) yes
O(4) C(21) 1.442(7) yes
C(1) C(2) 1.370(8) yes
C(1) C(6) 1.380(7) yes
C(2) C(3) 1.377(8) yes
C(3) C(4) 1.337(7) yes
C(4) C(5) 1.362(7) yes
C(5) C(6) 1.384(6) yes
C(6) C(7) 1.492(6) yes
C(7) C(8) 1.541(6) yes
C(7) C(13) 1.511(7) yes
C(8) C(9) 1.509(7) yes
C(8) C(10) 1.523(6) yes
C(10) C(11) 1.511(6) yes
C(10) C(14) 1.520(6) yes
C(11) C(12) 1.335(7) yes
C(11) C(20) 1.425(7) yes
C(12) C(13) 1.484(7) yes
C(14) C(15) 1.362(7) yes
C(14) C(19) 1.386(7) yes
C(15) C(16) 1.372(7) yes
C(16) C(17) 1.352(8) yes
C(17) C(18) 1.345(8) yes
C(18) C(19) 1.369(7) yes
C(21) C(22) 1.479(9) yes
O(2) H(2o) 0.71(10) yes
C(1) H(1) 0.940 yes
C(2) H(2) 0.940 yes
C(4) H(4) 0.940 yes
C(5) H(5) 0.940 yes
C(7) H(7) 0.990 yes
C(8) H(8) 0.990 yes
C(9) H(9) 0.940 yes
C(10) H(10) 0.990 yes
C(13) H(13A) 0.980 yes
C(13) H(13B) 0.980 yes
C(15) H(15) 0.940 yes
C(16) H(16) 0.940 yes
C(18) H(18) 0.940 yes
C(19) H(19) 0.940 yes
C(21) H(21A) 0.980 yes
C(21) H(21B) 0.980 yes
C(22) H(22A) 0.970 yes
C(22) H(22B) 0.970 yes
C(22) H(22C) 0.970 yes

loop_
_geom_contact_atom_site_label_1
_geom_contact_atom_site_label_2
_geom_contact_distance
_geom_contact_publ_flag
_geom_contact_site_symmetry_2
O(1) C(7) 3.507(6) yes .
O(1) C(10) 2.796(5) yes .
O(1) C(11) 3.333(6) yes .
O(2) O(3) 2.547(6) yes .
O(2) C(20) 2.762(7) yes .
O(3) C(12) 2.777(6) yes .
O(3) C(21) 2.665(8) yes .
O(3) C(22) 3.260(8) yes .
O(4) C(10) 2.698(5) yes .
O(4) C(12) 3.524(6) yes .
O(4) C(14) 2.972(5) yes .
O(4) C(15) 3.440(6) yes .
C(1) C(4) 2.720(7) yes .
C(1) C(13) 2.881(7) yes .
C(2) C(5) 2.725(7) yes .
C(3) C(6) 2.764(7) yes .
C(5) C(8) 3.055(7) yes .
C(5) C(9) 3.574(8) yes .
C(6) C(9) 3.003(7) yes .
C(7) C(11) 2.894(6) yes .
C(7) C(14) 3.302(6) yes .
C(7) C(19) 3.520(7) yes .
C(8) C(12) 2.827(7) yes .
C(8) C(15) 3.406(7) yes .
C(8) C(19) 3.356(7) yes .
C(9) C(11) 3.215(7) yes .
C(9) C(12) 3.410(7) yes .
C(9) C(13) 3.006(7) yes .
C(10) C(13) 2.971(6) yes .
C(11) C(19) 2.906(7) yes .
C(12) C(14) 3.449(7) yes .
C(12) C(19) 3.543(7) yes .
C(14) C(17) 2.747(7) yes .
C(14) C(20) 3.079(7) yes .
C(15) C(18) 2.719(8) yes .
C(16) C(19) 2.717(7) yes .
C(19) C(20) 3.418(7) yes .
C(20) C(22) 3.073(8) yes .
Br(1) O(2) 3.427(5) yes 3_546
Br(2) C(2) 3.548(5) yes 1_565
O(1) O(4) 3.422(5) yes 2_456
O(1) C(4) 3.455(6) yes 1_655
O(1) C(5) 3.466(6) yes 2_556
O(1) C(8) 3.470(6) yes 2_556
O(1) C(21) 3.515(7) yes 2_456
O(2) Br(1) 3.427(5) yes 3_556
O(2) C(4) 3.440(7) yes 1_655
O(2) C(18) 3.157(7) yes 3_646
O(3) C(1) 3.391(6) yes 3_656
O(3) C(2) 3.495(7) yes 3_656
O(3) C(5) 3.322(6) yes 1_655
O(4) O(1) 3.422(5) yes 2_556
O(4) C(9) 3.421(6) yes 2_556
C(1) O(3) 3.391(6) yes 3_646
C(2) Br(2) 3.548(5) yes 1_545
C(2) O(3) 3.495(7) yes 3_646
C(4) O(1) 3.455(6) yes 1_455
C(4) O(2) 3.440(7) yes 1_455
C(4) C(12) 3.444(7) yes 1_455
C(5) O(1) 3.466(6) yes 2_456
C(5) O(3) 3.322(6) yes 1_455
C(5) C(20) 3.458(7) yes 1_455
C(8) O(1) 3.470(6) yes 2_456
C(9) O(4) 3.421(6) yes 2_456
C(12) C(4) 3.444(7) yes 1_655
C(18) O(2) 3.157(7) yes 3_656
C(20) C(5) 3.458(7) yes 1_655
C(21) O(1) 3.515(7) yes 2_556
Br(1) H(2) 2.8920 yes .
Br(1) H(4) 2.8806 yes .
Br(2) H(16) 2.8938 yes .
Br(2) H(18) 2.8556 yes .
O(1) H(8) 2.9387 yes .
O(1) H(10) 2.4156 yes .
O(1) H(13B) 3.3806 yes .
O(2) H(13A) 2.4283 yes .
O(2) H(13B) 2.6686 yes .
O(3) H(21A) 3.5490 yes .
O(3) H(21B) 2.3479 yes .
O(3) H(22A) 2.8305 yes .
O(3) H(2o) 1.98(10) yes .
O(4) H(10) 2.4530 yes .
O(4) H(15) 3.5559 yes .
O(4) H(22A) 2.5472 yes .
O(4) H(22B) 2.5768 yes .
O(4) H(22C) 3.2115 yes .
C(1) H(5) 3.2063 yes .
C(1) H(7) 3.1074 yes .
C(1) H(9) 3.2166 yes .
C(1) H(13A) 2.8745 yes .
C(1) H(13B) 2.6762 yes .
C(2) H(4) 3.2068 yes .
C(3) H(1) 3.2134 yes .
C(3) H(5) 3.1823 yes .
C(4) H(2) 3.2052 yes .
C(5) H(1) 3.2066 yes .
C(5) H(7) 2.7097 yes .
C(5) H(8) 2.7176 yes .
C(5) H(9) 3.1973 yes .
C(6) H(2) 3.2505 yes .
C(6) H(4) 3.2418 yes .
C(6) H(8) 2.6790 yes .
C(6) H(9) 2.6906 yes .
C(6) H(13A) 2.7683 yes .
C(6) H(13B) 2.6649 yes .
C(7) H(1) 2.6857 yes .
C(7) H(5) 2.6366 yes .
C(7) H(9) 2.6812 yes .
C(7) H(10) 3.3609 yes .
C(7) H(19) 3.1368 yes .
C(8) H(5) 2.8564 yes .
C(8) H(13A) 3.3228 yes .
C(8) H(13B) 2.7969 yes .
C(8) H(15) 3.4375 yes .
C(8) H(19) 3.3476 yes .
C(9) H(5) 3.5995 yes .
C(9) H(7) 3.3267 yes .
C(9) H(10) 2.5028 yes .
C(9) H(13B) 2.7938 yes .
C(10) H(7) 2.7018 yes .
C(10) H(9) 3.3531 yes .
C(10) H(13B) 3.4535 yes .
C(10) H(15) 2.6437 yes .
C(10) H(19) 2.6946 yes .
C(11) H(7) 3.0445 yes .
C(11) H(8) 3.3258 yes .
C(11) H(13A) 3.1925 yes .
C(11) H(13B) 2.9996 yes .
C(11) H(19) 2.6670 yes .
C(11) H(2o) 2.29(10) yes .
C(12) H(7) 2.7555 yes .
C(12) H(10) 3.1526 yes .
C(12) H(19) 2.9698 yes .
C(13) H(1) 2.5094 yes .
C(13) H(8) 3.3260 yes .
C(13) H(9) 3.2494 yes .
C(13) H(19) 3.4139 yes .
C(13) H(2o) 2.87(10) yes .
C(14) H(7) 2.9711 yes .
C(14) H(8) 2.5667 yes .
C(14) H(16) 3.2293 yes .
C(14) H(18) 3.2452 yes .
C(15) H(8) 3.1204 yes .
C(15) H(10) 2.5487 yes .
C(15) H(19) 3.2005 yes .
C(15) H(22B) 3.5394 yes .
C(16) H(18) 3.1929 yes .
C(16) H(22B) 3.5452 yes .
C(17) H(15) 3.1971 yes .
C(17) H(19) 3.1906 yes .
C(18) H(16) 3.1922 yes .
C(19) H(7) 2.8539 yes .
C(19) H(8) 3.4279 yes .
C(19) H(10) 3.2842 yes .
C(19) H(15) 3.2028 yes .
C(20) H(10) 2.6780 yes .
C(20) H(19) 3.3021 yes .
C(20) H(21A) 3.1514 yes .
C(20) H(21B) 2.4945 yes .
C(20) H(22A) 2.8211 yes .
C(20) H(22B) 3.4459 yes .
C(20) H(2o) 2.36(11) yes .
H(1) H(2) 2.3051 yes .
H(1) H(7) 3.3186 yes .
H(1) H(9) 3.4330 yes .
H(1) H(13A) 2.3995 yes .
H(1) H(13B) 2.1435 yes .
H(4) H(5) 2.2874 yes .
H(5) H(7) 2.6593 yes .
H(5) H(8) 2.2565 yes .
H(5) H(9) 3.4075 yes .
H(7) H(8) 2.3263 yes .
H(7) H(9) 3.5880 yes .
H(7) H(13A) 2.2579 yes .
H(7) H(13B) 2.8152 yes .
H(7) H(19) 2.4194 yes .
H(8) H(9) 2.4516 yes .
H(8) H(10) 2.4445 yes .
H(8) H(15) 3.1000 yes .
H(9) H(10) 3.4294 yes .
H(9) H(13B) 2.8699 yes .
H(10) H(15) 2.3563 yes .
H(10) H(19) 3.5774 yes .
H(13A) H(19) 3.5749 yes .
H(13A) H(2o) 3.0985 yes .
H(13B) H(2o) 3.1379 yes .
H(15) H(16) 2.3052 yes .
H(18) H(19) 2.3043 yes .
H(21A) H(22A) 2.8174 yes .
H(21A) H(22B) 2.3173 yes .
H(21A) H(22C) 2.3355 yes .
H(21B) H(22A) 2.3395 yes .
H(21B) H(22B) 2.8173 yes .
H(21B) H(22C) 2.3136 yes .
Br(1) H(13A) 3.3761 yes 3_546
Br(1) H(13B) 3.2792 yes 1_455
Br(1) H(15) 3.4972 yes 2_456
Br(1) H(16) 3.4693 yes 2_456
Br(1) H(19) 3.1419 yes 3_546
Br(2) H(2) 3.4052 yes 1_565
Br(2) H(21A) 3.4385 yes 2_466
Br(2) H(22B) 3.4626 yes 2_466
Br(2) H(22C) 2.9532 yes 1_455
O(1) H(4) 2.5183 yes 1_655
O(1) H(5) 2.6708 yes 2_556
O(1) H(8) 2.5028 yes 2_556
O(1) H(21A) 3.0903 yes 2_456
O(1) H(21B) 3.4994 yes 2_456
O(2) H(4) 3.4573 yes 1_655
O(2) H(18) 2.4979 yes 3_646
O(3) H(1) 2.7042 yes 3_656
O(3) H(2) 2.9358 yes 3_656
O(3) H(5) 2.9062 yes 1_655
O(3) H(7) 3.4171 yes 1_655
O(4) H(5) 3.2293 yes 1_655
O(4) H(9) 2.9972 yes 2_556
C(1) H(18) 3.4147 yes 3_546
C(1) H(22A) 3.5943 yes 3_646
C(2) H(18) 3.1922 yes 3_546
C(2) H(19) 3.1166 yes 3_546
C(3) H(15) 3.0362 yes 2_456
C(3) H(18) 3.3830 yes 3_546
C(3) H(19) 3.2582 yes 3_546
C(4) H(13B) 3.5767 yes 1_455
C(4) H(15) 2.7660 yes 2_456
C(4) H(2o) 3.13(10) yes 1_455
C(5) H(10) 3.4115 yes 2_456
C(5) H(15) 3.4278 yes 2_456
C(5) H(2o) 3.15(10) yes 1_455
C(9) H(4) 3.1587 yes 1_655
C(9) H(5) 3.2598 yes 2_556
C(9) H(21A) 3.3531 yes 2_456
C(11) H(4) 3.1206 yes 1_655
C(11) H(5) 3.4997 yes 1_655
C(12) H(4) 3.1005 yes 1_655
C(13) H(22A) 3.2815 yes 3_646
C(14) H(21B) 3.3785 yes 1_455
C(15) H(4) 3.4798 yes 2_556
C(15) H(21A) 3.5946 yes 1_455
C(15) H(21B) 3.4067 yes 1_455
C(16) H(21A) 3.2823 yes 1_455
C(16) H(21B) 3.2938 yes 1_455
C(16) H(22B) 3.4265 yes 2_466
C(16) H(22C) 3.5773 yes 2_466
C(17) H(21A) 3.5416 yes 1_455
C(17) H(21B) 3.1374 yes 1_455
C(17) H(22C) 3.0333 yes 1_455
C(18) H(21B) 3.0268 yes 1_455
C(18) H(22C) 3.4293 yes 1_455
C(18) H(2o) 3.31(11) yes 3_656
C(19) H(2) 3.4147 yes 3_556
C(19) H(21B) 3.1483 yes 1_455
C(20) H(4) 3.5291 yes 1_655
C(20) H(5) 2.9137 yes 1_655
C(21) H(9) 3.3828 yes 2_556
C(22) H(13A) 3.2232 yes 3_656
C(22) H(16) 3.0828 yes 2_566
H(1) O(3) 2.7042 yes 3_646
H(1) H(22A) 2.9147 yes 3_646
H(2) Br(2) 3.4052 yes 1_545
H(2) O(3) 2.9358 yes 3_646
H(2) C(19) 3.4147 yes 3_546
H(2) H(7) 2.8118 yes 3_546
H(2) H(18) 3.4320 yes 3_546
H(2) H(19) 2.8077 yes 3_546
H(4) O(1) 2.5183 yes 1_455
H(4) O(2) 3.4573 yes 1_455
H(4) C(9) 3.1587 yes 1_455
H(4) C(11) 3.1206 yes 1_455
H(4) C(12) 3.1005 yes 1_455
H(4) C(15) 3.4798 yes 2_456
H(4) C(20) 3.5291 yes 1_455
H(4) H(8) 3.3282 yes 2_456
H(4) H(10) 3.5502 yes 1_455
H(4) H(10) 3.5302 yes 2_456
H(4) H(13B) 3.1273 yes 1_455
H(4) H(15) 2.6710 yes 2_456
H(4) H(2o) 3.2393 yes 1_455
H(5) O(1) 2.6708 yes 2_456
H(5) O(3) 2.9062 yes 1_455
H(5) O(4) 3.2293 yes 1_455
H(5) C(9) 3.2598 yes 2_456
H(5) C(11) 3.4997 yes 1_455
H(5) C(20) 2.9137 yes 1_455
H(5) H(10) 3.1886 yes 2_456
H(5) H(21B) 3.3470 yes 1_455
H(5) H(2o) 3.2660 yes 1_455
H(7) O(3) 3.4171 yes 1_455
H(7) H(2) 2.8118 yes 3_556
H(7) H(21B) 3.5981 yes 1_455
H(8) O(1) 2.5028 yes 2_456
H(8) H(4) 3.3282 yes 2_556
H(8) H(10) 3.3755 yes 2_456
H(8) H(21B) 3.5565 yes 1_455
H(9) O(4) 2.9972 yes 2_456
H(9) C(21) 3.3828 yes 2_456
H(9) H(10) 3.2053 yes 2_456
H(9) H(21A) 2.8528 yes 2_456
H(10) C(5) 3.4115 yes 2_556
H(10) H(4) 3.5502 yes 1_655
H(10) H(4) 3.5302 yes 2_556
H(10) H(5) 3.1886 yes 2_556
H(10) H(8) 3.3755 yes 2_556
H(10) H(9) 3.2053 yes 2_556
H(13A) Br(1) 3.3761 yes 3_556
H(13A) C(22) 3.2232 yes 3_646
H(13A) H(22A) 2.3859 yes 3_646
H(13A) H(22C) 3.3321 yes 3_646
H(13B) Br(1) 3.2792 yes 1_655
H(13B) C(4) 3.5767 yes 1_655
H(13B) H(4) 3.1273 yes 1_655
H(13B) H(22A) 3.3828 yes 3_646
H(15) Br(1) 3.4972 yes 2_556
H(15) C(3) 3.0362 yes 2_556
H(15) C(4) 2.7660 yes 2_556
H(15) C(5) 3.4278 yes 2_556
H(15) H(4) 2.6710 yes 2_556
H(16) Br(1) 3.4693 yes 2_556
H(16) C(22) 3.0828 yes 2_466
H(16) H(21A) 3.3934 yes 1_455
H(16) H(22B) 2.5548 yes 2_466
H(16) H(22C) 2.7469 yes 2_466
H(18) O(2) 2.4979 yes 3_656
H(18) C(1) 3.4147 yes 3_556
H(18) C(2) 3.1922 yes 3_556
H(18) C(3) 3.3830 yes 3_556
H(18) H(2) 3.4320 yes 3_556
H(18) H(21B) 3.4053 yes 1_455
H(18) H(22C) 3.4837 yes 1_455
H(18) H(2o) 2.5182 yes 3_656
H(19) Br(1) 3.1419 yes 3_556
H(19) C(2) 3.1166 yes 3_556
H(19) C(3) 3.2582 yes 3_556
H(19) H(2) 2.8077 yes 3_556
H(19) H(21B) 3.5934 yes 1_455
H(21A) Br(2) 3.4385 yes 2_566
H(21A) O(1) 3.0903 yes 2_556
H(21A) C(9) 3.3531 yes 2_556
H(21A) C(15) 3.5946 yes 1_655
H(21A) C(16) 3.2823 yes 1_655
H(21A) C(17) 3.5416 yes 1_655
H(21A) H(9) 2.8528 yes 2_556
H(21A) H(16) 3.3934 yes 1_655
H(21B) O(1) 3.4994 yes 2_556
H(21B) C(14) 3.3785 yes 1_655
H(21B) C(15) 3.4067 yes 1_655
H(21B) C(16) 3.2938 yes 1_655
H(21B) C(17) 3.1374 yes 1_655
H(21B) C(18) 3.0268 yes 1_655
H(21B) C(19) 3.1483 yes 1_655
H(21B) H(5) 3.3470 yes 1_655
H(21B) H(7) 3.5981 yes 1_655
H(21B) H(8) 3.5565 yes 1_655
H(21B) H(18) 3.4053 yes 1_655
H(21B) H(19) 3.5934 yes 1_655
H(22A) C(1) 3.5943 yes 3_656
H(22A) C(13) 3.2815 yes 3_656
H(22A) H(1) 2.9147 yes 3_656
H(22A) H(13A) 2.3859 yes 3_656
H(22A) H(13B) 3.3828 yes 3_656
H(22B) Br(2) 3.4626 yes 2_566
H(22B) C(16) 3.4265 yes 2_566
H(22B) H(16) 2.5548 yes 2_566
H(22C) Br(2) 2.9532 yes 1_655
H(22C) C(16) 3.5773 yes 2_566
H(22C) C(17) 3.0333 yes 1_655
H(22C) C(18) 3.4293 yes 1_655
H(22C) H(13A) 3.3321 yes 3_656
H(22C) H(16) 2.7469 yes 2_566
H(22C) H(18) 3.4837 yes 1_655
H(2o) C(4) 3.13(10) yes 1_655
H(2o) C(5) 3.15(10) yes 1_655
H(2o) C(18) 3.31(11) yes 3_646
H(2o) H(4) 3.2393 yes 1_655
H(2o) H(5) 3.2660 yes 1_655
H(2o) H(18) 2.5182 yes 3_646

loop_
_geom_hbond_atom_site_label_D
_geom_hbond_atom_site_label_H
_geom_hbond_atom_site_label_A
_geom_hbond_distance_DA
_geom_hbond_distance_DH
_geom_hbond_distance_HA
_geom_hbond_angle_DHA
_geom_hbond_publ_flag
O(2) H(2o) O(3) 2.547(6) 0.711 1.98(10) 138(11) no

loop_
_geom_torsion_atom_site_label_1
_geom_torsion_atom_site_label_2
_geom_torsion_atom_site_label_3
_geom_torsion_atom_site_label_4
_geom_torsion
_geom_torsion_publ_flag
C(20) O(4) C(21) C(22) -84.6(5) no
C(21) O(4) C(20) O(3) -10.9(7) no
C(2) C(1) C(6) C(5) -0.5(7) no
C(6) C(1) C(2) C(3) 0.7(8) no
C(1) C(2) C(3) C(4) -0.5(7) no
C(2) C(3) C(4) C(5) -0.0(8) no
C(3) C(4) C(5) C(6) 0.3(8) no
C(4) C(5) C(6) C(1) -0.0(7) no
C(1) C(6) C(7) C(8) 125.2(4) no
C(1) C(6) C(7) C(13) -0.9(6) no
C(5) C(6) C(7) C(8) -55.3(5) no
C(6) C(7) C(8) C(9) -61.2(4) no
C(8) C(7) C(13) C(12) 44.3(5) no
C(13) C(7) C(8) C(9) 67.7(4) no
C(13) C(7) C(8) C(10) -57.4(4) no
C(7) C(8) C(9) O(1) -133.2(5) no
C(7) C(8) C(10) C(11) 42.7(5) no
C(7) C(8) C(10) C(14) -82.0(4) no
C(9) C(8) C(10) C(11) -81.8(4) no
C(9) C(8) C(10) C(14) 153.5(3) no
C(10) C(8) C(9) O(1) -6.8(7) no
C(8) C(10) C(11) C(12) -16.1(6) no
C(8) C(10) C(14) C(15) -95.6(4) no
C(8) C(10) C(14) C(19) 85.8(5) no
C(11) C(10) C(14) C(15) 138.1(4) no
C(11) C(10) C(14) C(19) -40.4(5) no
C(14) C(10) C(11) C(12) 110.8(4) no
C(14) C(10) C(11) C(20) -65.6(5) no
C(10) C(11) C(12) C(13) 4.8(7) no
C(10) C(11) C(20) O(4) -9.5(6) no
C(12) C(11) C(20) O(3) -5.8(8) no
C(20) C(11) C(12) O(2) -0.6(8) no
C(11) C(12) C(13) C(7) -20.0(7) no
C(15) C(14) C(19) C(18) -2.4(7) no
C(19) C(14) C(15) C(16) 2.5(7) no
C(14) C(15) C(16) C(17) 0.6(8) no
C(15) C(16) C(17) C(18) -3.9(8) no
C(16) C(17) C(18) C(19) 3.9(8) no
C(17) C(18) C(19) C(14) -0.7(7) no
